data_4349085
loop_
_publ_author_name
'Gallagher, Audrey T.'
'Kelty, Margaret L.'
'Park, Jesse G.'
'Anderson, John S.'
'Mason, Jarad A.'
'Walsh, James P. S.'
'Collins, Shenell L.'
'Harris, T. David'

_publ_section_title
;
 Dioxygen binding at a four-coordinate cobaltous porphyrin site in a
 metal--organic framework: structural, EPR, and O2 adsorption analysis
;
_journal_issue 4
_journal_name_full 'Inorganic Chemistry Frontiers'
_journal_page_first 536
_journal_paper_doi 10.1039/C5QI00275C
_journal_volume 3
_journal_year 2016
_chemical_formula_moiety '0.04(C576 H288 Co12 N48 O256 Zr48)'
_chemical_formula_sum 'C24 H12 Co0.5 N2 O10.67 Zr2'
_chemical_formula_weight 710.93
_chemical_name_systematic PCN224Co
_space_group_crystal_system cubic
_space_group_IT_number 229
_space_group_name_Hall '-I 4 2 3'
_space_group_name_H-M_alt 'I m -3 m'
_atom_sites_solution_hydrogens geom
_atom_sites_solution_primary direct
_audit_creation_date 2015-09-21
_audit_creation_method
;
Olex2 1.2
(compiled 2015.01.26 svn.r3150 for OlexSys, GUI svn.r4998)
;
_audit_update_record
;
2015-11-30 deposited with the CCDC.
2016-01-22 downloaded from the CCDC.
;
_cell_angle_alpha 90
_cell_angle_beta 90
_cell_angle_gamma 90
_cell_formula_units_Z 24
_cell_length_a 38.5873(13)
_cell_length_b 38.5873(13)
_cell_length_c 38.5873(13)
_cell_measurement_reflns_used 9783
_cell_measurement_temperature 100.01
_cell_measurement_theta_max 66.219
_cell_measurement_theta_min 3.240
_cell_volume 57456(3)
_computing_cell_refinement 'SAINT V7.23A (Bruker, 2005)'
_computing_data_collection 'APEX2 V2.1-4 (Bruker, 2007)'
_computing_data_reduction 'Bruker SAINT'
_computing_molecular_graphics 'Olex2 (Dolomanov et al., 2009)'
_computing_publication_material 'Olex2 (Dolomanov et al., 2009)'
_computing_structure_refinement 'XL (Sheldrick, 2008)'
_computing_structure_solution 'ShelXS (Sheldrick, 2008)'
_diffrn_ambient_temperature 100.01
_diffrn_detector_area_resol_mean 8
_diffrn_measured_fraction_theta_full 0.996
_diffrn_measured_fraction_theta_max 0.996
_diffrn_measurement_device_type 'Bruker Kappa APEX CCD area detector'
_diffrn_measurement_method '\w and \f scans'
_diffrn_radiation_monochromator 'Quazar optics'
_diffrn_radiation_type CuK\a
_diffrn_radiation_wavelength 1.54178
_diffrn_reflns_av_R_equivalents 0.0799
_diffrn_reflns_av_unetI/netI 0.0236
_diffrn_reflns_Laue_measured_fraction_full 0.996
_diffrn_reflns_Laue_measured_fraction_max 0.996
_diffrn_reflns_limit_h_max 44
_diffrn_reflns_limit_h_min -45
_diffrn_reflns_limit_k_max 44
_diffrn_reflns_limit_k_min -42
_diffrn_reflns_limit_l_max 43
_diffrn_reflns_limit_l_min -39
_diffrn_reflns_number 132590
_diffrn_reflns_point_group_measured_fraction_full 0.996
_diffrn_reflns_point_group_measured_fraction_max 0.996
_diffrn_reflns_theta_full 66.589
_diffrn_reflns_theta_max 66.589
_diffrn_reflns_theta_min 2.805
_diffrn_source microsource
_exptl_absorpt_coefficient_mu 2.592
_exptl_absorpt_correction_T_max 0.3180
_exptl_absorpt_correction_T_min 0.2324
_exptl_absorpt_correction_type multi-scan
_exptl_absorpt_process_details
;
SADABS-2012/1 (Bruker,2012) was used for absorption correction.
wR2(int) was 0.0775 before and 0.0707 after correction.
The Ratio of minimum to maximum transmission is 0.7308.
The \l/2 correction factor is 0.0015.
;
_exptl_crystal_colour 'dark red'
_exptl_crystal_colour_modifier dark
_exptl_crystal_colour_primary red
_exptl_crystal_density_diffrn 0.493
_exptl_crystal_description block
_exptl_crystal_F_000 8372
_exptl_crystal_size_max 0.318
_exptl_crystal_size_mid 0.283
_exptl_crystal_size_min 0.249
_refine_diff_density_max 1.812
_refine_diff_density_min -0.714
_refine_diff_density_rms 0.085
_refine_ls_extinction_method none
_refine_ls_goodness_of_fit_ref 1.117
_refine_ls_hydrogen_treatment constr
_refine_ls_matrix_type full
_refine_ls_number_parameters 104
_refine_ls_number_reflns 4730
_refine_ls_number_restraints 0
_refine_ls_restrained_S_all 1.117
_refine_ls_R_factor_all 0.0974
_refine_ls_R_factor_gt 0.0861
_refine_ls_shift/su_max 0.001
_refine_ls_shift/su_mean 0.000
_refine_ls_structure_factor_coef Fsqd
_refine_ls_weighting_details 'w=1/[\s^2^(Fo^2^)+(0.1840P)^2^+69.8290P] where P=(Fo^2^+2Fc^2^)/3'
_refine_ls_weighting_scheme calc
_refine_ls_wR_factor_gt 0.2598
_refine_ls_wR_factor_ref 0.2743
_reflns_Friedel_coverage 0.000
_reflns_number_gt 3748
_reflns_number_total 4730
_reflns_threshold_expression 'I > 2\s(I)'
_cod_data_source_file c5qi00275c2.cif
_cod_data_source_block PCN224Co
_cod_original_cell_volume 57456(6)
_cod_original_formula_sum 'C24 H12 Co0.50 N2 O10.67 Zr2'
_cod_database_code 4349085
_shelx_space_group_comment
;
The symmetry employed for this shelxl refinement is uniquely defined
by the following loop, which should always be used as a source of
symmetry information in preference to the above space-group names.
They are only intended as comments.
;
_olex2_refinement_description
;
1. Fixed Uiso
 At 1.2 times of:
  All C(H) groups
2. Others
 Fixed Sof: Zr1(0.25) Zr2(0.25)
3.a Aromatic/amide H refined with riding coordinates:
 C1(H1), C6(H6), C7(H7)
;
_shelx_shelxl_version_number 2014/7
_olex2_submission_special_instructions 'No special instructions were received'

loop_
_space_group_symop_operation_xyz
'x, y, z'
'-y, x, z'
'-x, -y, z'
'y, -x, z'
'x, -z, y'
'x, -y, -z'
'x, z, -y'
'z, y, -x'
'-x, y, -z'
'-z, y, x'
'z, x, y'
'y, z, x'
'-y, -z, x'
'z, -x, -y'
'-y, z, -x'
'-z, -x, y'
'-z, x, -y'
'y, -z, -x'
'y, x, -z'
'-y, -x, -z'
'-x, z, y'
'-x, -z, -y'
'z, -y, x'
'-z, -y, -x'
'x+1/2, y+1/2, z+1/2'
'-y+1/2, x+1/2, z+1/2'
'-x+1/2, -y+1/2, z+1/2'
'y+1/2, -x+1/2, z+1/2'
'x+1/2, -z+1/2, y+1/2'
'x+1/2, -y+1/2, -z+1/2'
'x+1/2, z+1/2, -y+1/2'
'z+1/2, y+1/2, -x+1/2'
'-x+1/2, y+1/2, -z+1/2'
'-z+1/2, y+1/2, x+1/2'
'z+1/2, x+1/2, y+1/2'
'y+1/2, z+1/2, x+1/2'
'-y+1/2, -z+1/2, x+1/2'
'z+1/2, -x+1/2, -y+1/2'
'-y+1/2, z+1/2, -x+1/2'
'-z+1/2, -x+1/2, y+1/2'
'-z+1/2, x+1/2, -y+1/2'
'y+1/2, -z+1/2, -x+1/2'
'y+1/2, x+1/2, -z+1/2'
'-y+1/2, -x+1/2, -z+1/2'
'-x+1/2, z+1/2, y+1/2'
'-x+1/2, -z+1/2, -y+1/2'
'z+1/2, -y+1/2, x+1/2'
'-z+1/2, -y+1/2, -x+1/2'
'-x, -y, -z'
'y, -x, -z'
'x, y, -z'
'-y, x, -z'
'-x, z, -y'
'-x, y, z'
'-x, -z, y'
'-z, -y, x'
'x, -y, z'
'z, -y, -x'
'-z, -x, -y'
'-y, -z, -x'
'y, z, -x'
'-z, x, y'
'y, -z, x'
'z, x, -y'
'z, -x, y'
'-y, z, x'
'-y, -x, z'
'y, x, z'
'x, -z, -y'
'x, z, y'
'-z, y, -x'
'z, y, x'
'-x+1/2, -y+1/2, -z+1/2'
'y+1/2, -x+1/2, -z+1/2'
'x+1/2, y+1/2, -z+1/2'
'-y+1/2, x+1/2, -z+1/2'
'-x+1/2, z+1/2, -y+1/2'
'-x+1/2, y+1/2, z+1/2'
'-x+1/2, -z+1/2, y+1/2'
'-z+1/2, -y+1/2, x+1/2'
'x+1/2, -y+1/2, z+1/2'
'z+1/2, -y+1/2, -x+1/2'
'-z+1/2, -x+1/2, -y+1/2'
'-y+1/2, -z+1/2, -x+1/2'
'y+1/2, z+1/2, -x+1/2'
'-z+1/2, x+1/2, y+1/2'
'y+1/2, -z+1/2, x+1/2'
'z+1/2, x+1/2, -y+1/2'
'z+1/2, -x+1/2, y+1/2'
'-y+1/2, z+1/2, x+1/2'
'-y+1/2, -x+1/2, z+1/2'
'y+1/2, x+1/2, z+1/2'
'x+1/2, -z+1/2, -y+1/2'
'x+1/2, z+1/2, y+1/2'
'-z+1/2, y+1/2, -x+1/2'
'z+1/2, y+1/2, x+1/2'

loop_
_atom_site_label
_atom_site_type_symbol
_atom_site_fract_x
_atom_site_fract_y
_atom_site_fract_z
_atom_site_U_iso_or_equiv
_atom_site_adp_type
_atom_site_occupancy
_atom_site_site_symmetry_order
_atom_site_calc_flag
_atom_site_refinement_flags_posn
_atom_site_refinement_flags_adp
_atom_site_refinement_flags_occupancy
Co1 Co 0.2500 0.5000 0.0000 0.0842(9) Uani 1 8 d S T P
O1 O 0.21738(12) 0.21738(12) 0.21738(12) 0.0499(18) Uani 1 6 d S T P
O2 O 0.24068(14) 0.30321(17) 0.24068(14) 0.106(3) Uani 1 2 d S T P
N1 N 0.2506(2) 0.44979(13) 0.0000 0.093(2) Uani 1 2 d S T P
C1 C 0.2525(2) 0.39184(9) 0.01719(12) 0.109(3) Uani 1 1 d . . .
H1 H 0.2531 0.3721 0.0319 0.130 Uiso 1 1 calc R . .
C2 C 0.2500 0.40963(10) 0.09037(10) 0.084(3) Uani 1 2 d S T P
C3 C 0.2500 0.35927(10) 0.14073(10) 0.080(2) Uani 1 2 d S T P
C4 C 0.25143(19) 0.42728(10) 0.02791(10) 0.090(2) Uani 1 1 d . . .
C5 C 0.2500 0.43746(9) 0.06254(9) 0.085(3) Uani 1 2 d S T P
C6 C 0.2199(2) 0.36629(15) 0.12351(14) 0.101(2) Uani 1 1 d . . .
H6 H 0.1994 0.3538 0.1291 0.121 Uiso 1 1 calc R . .
C7 C 0.2190(2) 0.39217(14) 0.09727(15) 0.100(2) Uani 1 1 d . . .
H7 H 0.1984 0.3973 0.0850 0.119 Uiso 1 1 calc R . .
Zr1 Zr 0.21336(4) 0.27621(8) 0.21336(4) 0.0613(8) Uani 0.5 2 d S T P
Zr2 Zr 0.20391(4) 0.26822(8) 0.20391(4) 0.0583(7) Uani 0.5 2 d S T P
O3 O 0.22250(11) 0.31514(11) 0.17212(10) 0.0978(15) Uani 1 1 d . . .
O4 O 0.1972(3) 0.2490(2) 0.1521(2) 0.256(5) Uani 1 1 d . . .
C8 C 0.2500 0.33107(12) 0.16893(12) 0.090(3) Uani 1 2 d S T P

loop_
_atom_site_aniso_label
_atom_site_aniso_U_11
_atom_site_aniso_U_22
_atom_site_aniso_U_33
_atom_site_aniso_U_23
_atom_site_aniso_U_13
_atom_site_aniso_U_12
Co1 0.214(3) 0.0195(5) 0.0195(5) 0.000 0.000 0.000
O1 0.0499(18) 0.0499(18) 0.0499(18) 0.042(2) 0.042(2) 0.042(2)
O2 0.103(3) 0.113(4) 0.103(3) 0.077(3) 0.077(4) 0.077(3)
N1 0.215(8) 0.027(2) 0.038(3) 0.000 0.000 0.005(3)
C1 0.266(8) 0.0143(16) 0.045(2) 0.0046(16) 0.002(3) -0.001(3)
C2 0.198(9) 0.0275(16) 0.0275(16) 0.001(2) 0.004(2) 0.004(2)
C3 0.141(7) 0.049(2) 0.049(2) 0.022(3) 0.029(3) 0.029(3)
C4 0.206(7) 0.0310(19) 0.033(2) 0.0125(17) 0.006(3) 0.000(3)
C5 0.210(9) 0.0224(15) 0.0224(15) 0.008(2) 0.000(2) 0.000(2)
C6 0.167(6) 0.072(3) 0.063(3) 0.036(3) 0.016(3) 0.032(4)
C7 0.164(6) 0.064(3) 0.070(3) 0.033(3) 0.001(3) 0.009(3)
Zr1 0.0575(9) 0.0689(15) 0.0575(9) 0.0361(9) 0.0252(9) 0.0361(9)
Zr2 0.0561(8) 0.0628(12) 0.0561(8) 0.0299(8) 0.0214(8) 0.0299(8)
O3 0.107(3) 0.097(3) 0.090(2) 0.055(2) 0.059(2) 0.063(2)
O4 0.399(14) 0.190(7) 0.179(7) 0.112(6) -0.092(8) -0.049(7)
C8 0.114(7) 0.078(3) 0.078(3) 0.046(4) 0.045(4) 0.045(4)

loop_
_atom_type_symbol
_atom_type_description
_atom_type_scat_dispersion_real
_atom_type_scat_dispersion_imag
_atom_type_scat_source
C C 0.0181 0.0091 'International Tables Vol C Tables 4.2.6.8 and 6.1.1.4'
H H 0.0000 0.0000 'International Tables Vol C Tables 4.2.6.8 and 6.1.1.4'
Co Co -2.3653 3.6143 'International Tables Vol C Tables 4.2.6.8 and 6.1.1.4'
N N 0.0311 0.0180 'International Tables Vol C Tables 4.2.6.8 and 6.1.1.4'
O O 0.0492 0.0322 'International Tables Vol C Tables 4.2.6.8 and 6.1.1.4'
Zr Zr -0.1862 2.2449 'International Tables Vol C Tables 4.2.6.8 and 6.1.1.4'

loop_
_geom_angle_atom_site_label_1
_geom_angle_atom_site_label_2
_geom_angle_atom_site_label_3
_geom_angle
_geom_angle_site_symmetry_1
_geom_angle_site_symmetry_3
N1 Co1 N1 90.008(6) 79_554 6_565
N1 Co1 N1 90.008(6) 77 .
N1 Co1 N1 178.7(5) 6_565 .
N1 Co1 N1 178.7(5) 79_554 77
N1 Co1 N1 90.008(6) 6_565 77
N1 Co1 N1 90.008(6) 79_554 .
Zr1 O1 Zr1 97.5(2) 11 .
Zr1 O1 Zr1 97.5(2) 12 11
Zr1 O1 Zr1 97.5(2) 12 .
Zr2 O1 Zr1 107.1(2) 12 11
Zr2 O1 Zr1 107.1(2) 12 .
Zr2 O1 Zr1 107.1(2) 11 .
Zr2 O1 Zr1 15.02(9) 11 11
Zr2 O1 Zr1 15.02(9) 12 12
Zr2 O1 Zr1 107.1(2) . 11
Zr2 O1 Zr1 107.1(2) 11 12
Zr2 O1 Zr1 107.1(2) . 12
Zr2 O1 Zr1 15.02(9) . .
Zr2 O1 Zr2 113.76(18) 12 11
Zr2 O1 Zr2 113.76(18) 11 .
Zr2 O1 Zr2 113.76(18) 12 .
Zr1 O2 Zr1 98.2(3) . 83
Zr1 O2 Zr1 98.2(3) . 84
Zr1 O2 Zr1 118.6(3) 84 83
Zr1 O2 Zr2 98.7(3) 84 .
Zr1 O2 Zr2 114.8(3) 84 83
Zr1 O2 Zr2 15.72(10) 83 83
Zr1 O2 Zr2 114.8(3) 83 84
Zr1 O2 Zr2 1.01(16) . .
Zr1 O2 Zr2 113.8(3) . 84
Zr1 O2 Zr2 98.7(3) 83 .
Zr1 O2 Zr2 15.72(10) 84 84
Zr1 O2 Zr2 113.8(3) . 83
Zr2 O2 Zr2 107.0(3) 84 83
Zr2 O2 Zr2 114.3(3) 83 .
Zr2 O2 Zr2 114.3(3) 84 .
C4 N1 Co1 128.9(2) . .
C4 N1 Co1 128.9(2) 51 .
C4 N1 C4 102.2(5) 51 .
C1 C1 H1 126.6 51 .
C1 C1 C4 106.8(2) 51 .
C4 C1 H1 126.6 . .
C7 C2 C5 118.4(3) . .
C7 C2 C5 118.4(3) 46 .
C7 C2 C7 123.2(6) . 46
C6 C3 C6 122.1(7) 46 .
C6 C3 C8 119.0(3) . .
C6 C3 C8 119.0(3) 46 .
N1 C4 C1 112.1(4) . .
N1 C4 C5 124.6(4) . .
C5 C4 C1 123.2(4) . .
C4 C5 C2 118.6(2) . .
C4 C5 C2 118.6(2) 46 .
C4 C5 C4 122.8(5) . 46
C3 C6 H6 119.8 . .
C3 C6 C7 120.3(7) . .
C7 C6 H6 119.8 . .
C2 C7 C6 117.1(7) . .
C2 C7 H7 121.5 . .
C6 C7 H7 121.5 . .
O1 Zr1 Zr1 93.60(15) . 84
O1 Zr1 Zr1 93.60(15) . 83
O1 Zr1 Zr2 98.53(17) . 84
O1 Zr1 O4 71.5(2) . .
O1 Zr1 O4 71.5(2) . 72
O2 Zr1 O1 68.7(2) 83 .
O2 Zr1 O1 119.4(2) . .
O2 Zr1 O1 68.7(2) 84 .
O2 Zr1 O2 81.8(3) . 84
O2 Zr1 O2 81.8(3) . 83
O2 Zr1 O2 117.6(3) 84 83
O2 Zr1 Zr1 43.20(9) . 84
O2 Zr1 Zr1 43.20(9) . 83
O2 Zr1 Zr1 103.6(2) 84 83
O2 Zr1 Zr1 38.6(3) 84 84
O2 Zr1 Zr1 103.6(2) 83 84
O2 Zr1 Zr1 38.6(3) 83 83
O2 Zr1 Zr2 36.46(8) . 84
O2 Zr1 Zr2 101.0(3) 83 84
O2 Zr1 Zr2 45.4(3) 84 84
O2 Zr1 O3 155.6(2) 84 .
O2 Zr1 O3 86.3(2) . .
O2 Zr1 O3 155.6(2) 83 72
O2 Zr1 O3 86.3(2) . 72
O2 Zr1 O3 81.37(13) 84 72
O2 Zr1 O3 81.37(13) 83 .
O2 Zr1 O4 151.2(3) . 72
O2 Zr1 O4 125.9(4) 84 .
O2 Zr1 O4 151.2(3) . .
O2 Zr1 O4 78.1(4) 83 .
O2 Zr1 O4 125.9(4) 83 72
O2 Zr1 O4 78.1(4) 84 72
Zr1 Zr1 Zr1 72.95(14) 83 84
Zr1 Zr1 Zr2 6.78(7) 84 84
Zr1 Zr1 Zr2 68.17(8) 83 84
Zr2 Zr1 O1 64.7(6) . .
Zr2 Zr1 O2 175.9(7) . .
Zr2 Zr1 O2 100.2(4) . 84
Zr2 Zr1 O2 100.2(4) . 83
Zr2 Zr1 Zr1 138.7(3) . 84
Zr2 Zr1 Zr1 138.7(3) . 83
Zr2 Zr1 Zr2 145.3(2) . 84
Zr2 Zr1 O3 90.5(4) . 72
Zr2 Zr1 O3 90.5(4) . .
Zr2 Zr1 O4 27.9(3) . 72
Zr2 Zr1 O4 27.9(3) . .
O3 Zr1 O1 135.44(15) . .
O3 Zr1 O1 135.44(15) 72 .
O3 Zr1 Zr1 81.35(13) 72 84
O3 Zr1 Zr1 81.36(13) . 83
O3 Zr1 Zr1 125.9(2) . 84
O3 Zr1 Zr1 125.9(2) 72 83
O3 Zr1 Zr2 81.13(16) 72 84
O3 Zr1 Zr2 119.59(18) . 84
O3 Zr1 O3 76.65(18) . 72
O3 Zr1 O4 70.5(2) . .
O3 Zr1 O4 104.0(3) 72 .
O3 Zr1 O4 70.5(2) 72 72
O3 Zr1 O4 104.0(3) . 72
O4 Zr1 Zr1 114.1(3) 72 84
O4 Zr1 Zr1 114.1(3) . 83
O4 Zr1 Zr1 163.5(2) . 84
O4 Zr1 Zr1 163.5(2) 72 83
O4 Zr1 Zr2 169.73(19) . 84
O4 Zr1 Zr2 120.0(3) 72 84
O4 Zr1 O4 55.2(6) 72 .
O1 Zr2 O2 103.4(3) . .
O1 Zr2 O2 68.95(19) . 84
O1 Zr2 O2 68.95(19) . 83
O1 Zr2 Zr1 84.6(2) . 84
O1 Zr2 Zr1 84.6(2) . 83
O1 Zr2 Zr2 33.12(9) . 12
O1 Zr2 O3 142.33(10) . .
O1 Zr2 O3 142.33(10) . 72
O1 Zr2 O4 86.4(3) . .
O1 Zr2 O4 86.4(3) . 72
O2 Zr2 O2 102.8(3) 84 83
O2 Zr2 O2 65.6(3) 84 .
O2 Zr2 O2 65.6(3) 83 .
O2 Zr2 Zr1 85.9(2) 83 84
O2 Zr2 Zr1 29.7(2) 84 84
O2 Zr2 Zr1 35.94(7) . 83
O2 Zr2 Zr1 35.94(7) . 84
O2 Zr2 Zr1 29.7(2) 83 83
O2 Zr2 Zr1 85.9(2) 84 83
O2 Zr2 Zr2 88.85(10) . 12
O2 Zr2 Zr2 88.72(11) 84 12
O2 Zr2 Zr2 36.49(17) 83 12
O2 Zr2 O3 133.3(3) 83 72
O2 Zr2 O3 75.62(14) 83 .
O2 Zr2 O3 133.3(3) 84 .
O2 Zr2 O3 75.61(14) 84 72
Zr1 Zr2 O1 100.3(6) . .
Zr1 Zr2 O2 64.1(3) . 84
Zr1 Zr2 O2 64.1(3) . 83
Zr1 Zr2 O2 3.1(5) . .
Zr1 Zr2 Zr1 34.5(2) . 83
Zr1 Zr2 Zr1 34.5(2) . 84
Zr1 Zr2 Zr1 61.39(11) 83 84
Zr1 Zr2 Zr2 58.51(6) 83 12
Zr1 Zr2 Zr2 86.2(5) . 12
Zr1 Zr2 Zr2 89.31(8) 84 12
Zr1 Zr2 O3 74.4(4) . .
Zr1 Zr2 O3 74.4(4) . 72
Zr1 Zr2 O4 144.6(3) . .
Zr1 Zr2 O4 144.6(3) . 72
O3 Zr2 O2 71.99(17) 72 .
O3 Zr2 O2 71.99(17) . .
O3 Zr2 Zr1 70.08(14) . 83
O3 Zr2 Zr1 70.07(14) 72 84
O3 Zr2 Zr1 105.60(16) 72 83
O3 Zr2 Zr1 105.60(16) . 84
O3 Zr2 Zr2 158.92(14) 72 12
O3 Zr2 Zr2 109.63(9) . 12
O3 Zr2 O3 73.35(18) . 72
O4 Zr2 O2 147.4(4) . 84
O4 Zr2 O2 86.9(4) 72 84
O4 Zr2 O2 86.9(4) . 83
O4 Zr2 O2 144.0(3) 72 .
O4 Zr2 O2 144.0(3) . .
O4 Zr2 O2 147.4(4) 72 83
O4 Zr2 Zr1 113.6(4) 72 84
O4 Zr2 Zr1 170.0(3) 72 83
O4 Zr2 Zr1 170.0(3) . 84
O4 Zr2 Zr1 113.6(4) . 83
O4 Zr2 Zr2 80.8(3) . 12
O4 Zr2 Zr2 114.4(2) 72 12
O4 Zr2 O3 119.9(3) 72 .
O4 Zr2 O3 79.2(3) . .
O4 Zr2 O3 79.2(3) 72 72
O4 Zr2 O3 119.9(3) . 72
O4 Zr2 O4 70.0(7) 72 .
Zr1 O3 Zr2 15.13(9) . .
C8 O3 Zr1 123.1(4) . .
C8 O3 Zr2 135.6(4) . .
Zr2 O4 Zr1 7.52(9) . .
O3 C8 C3 115.0(3) . .
O3 C8 C3 115.0(3) 46 .
O3 C8 O3 129.9(6) 46 .

loop_
_geom_bond_atom_site_label_1
_geom_bond_atom_site_label_2
_geom_bond_distance
_geom_bond_site_symmetry_2
Co1 N1 1.937(5) 79_554
Co1 N1 1.937(5) 77
Co1 N1 1.937(5) 6_565
Co1 N1 1.937(5) .
O1 Zr1 2.281(5) .
O1 Zr1 2.280(5) 12
O1 Zr1 2.280(5) 11
O1 Zr2 2.095(4) .
O1 Zr2 2.095(4) 12
O1 Zr2 2.095(4) 11
O2 Zr1 1.819(10) .
O2 Zr1 1.994(3) 84
O2 Zr1 1.994(3) 83
O2 Zr2 2.183(4) 84
O2 Zr2 2.418(9) .
O2 Zr2 2.183(4) 83
N1 C4 1.384(5) .
N1 C4 1.384(5) 51
C1 C1 1.326(9) 51
C1 H1 0.9500 .
C1 C4 1.429(5) .
C2 C5 1.519(7) .
C2 C7 1.397(7) 46
C2 C7 1.397(7) .
C3 C6 1.366(8) 46
C3 C6 1.366(8) .
C3 C8 1.539(8) .
C4 C5 1.394(5) .
C5 C4 1.394(5) 46
C6 H6 0.9500 .
C6 C7 1.422(7) .
C7 H7 0.9500 .
Zr1 O2 1.994(3) 83
Zr1 O2 1.994(3) 84
Zr1 Zr1 2.884(4) 84
Zr1 Zr1 2.884(4) 83
Zr1 Zr2 3.359(3) 84
Zr1 Zr2 0.601(3) .
Zr1 O3 2.217(4) .
Zr1 O3 2.217(4) 72
Zr1 O4 2.661(10) 72
Zr1 O4 2.661(10) .
Zr2 O2 2.183(4) 83
Zr2 O2 2.183(4) 84
Zr2 Zr1 3.359(3) 84
Zr2 Zr1 3.359(3) 83
Zr2 Zr2 3.509(5) 12
Zr2 O3 2.301(4) .
Zr2 O3 2.301(4) 72
Zr2 O4 2.149(10) 72
Zr2 O4 2.149(10) .
O3 C8 1.232(5) .
C8 O3 1.232(5) 46

loop_
_geom_torsion_atom_site_label_1
_geom_torsion_atom_site_label_2
_geom_torsion_atom_site_label_3
_geom_torsion_atom_site_label_4
_geom_torsion
_geom_torsion_site_symmetry_1
_geom_torsion_site_symmetry_4
Co1 N1 C4 C1 -178.6(6) . .
Co1 N1 C4 C5 3.9(12) . .
O1 Zr1 Zr2 O2 -60.35(18) . 83
O1 Zr1 Zr2 O2 180.0(6) . .
O1 Zr1 Zr2 O2 60.35(18) . 84
O1 Zr1 Zr2 Zr1 64.3(6) . 84
O1 Zr1 Zr2 Zr1 -64.3(6) . 83
O1 Zr1 Zr2 Zr2 -30.073(18) . 12
O1 Zr1 Zr2 O3 141.67(9) . 72
O1 Zr1 Zr2 O3 -141.67(9) . .
O1 Zr1 Zr2 O4 -98.4(10) . .
O1 Zr1 Zr2 O4 98.4(10) . 72
O2 Zr1 Zr2 O1 -60.35(18) 84 .
O2 Zr1 Zr2 O1 60.35(18) 83 .
O2 Zr1 Zr2 O2 119.64(19) 84 .
O2 Zr1 Zr2 O2 120.7(4) 83 84
O2 Zr1 Zr2 O2 -120.7(4) 84 83
O2 Zr1 Zr2 O2 -119.65(18) 83 .
O2 Zr1 Zr2 Zr1 -124.6(7) 84 83
O2 Zr1 Zr2 Zr1 124.6(7) 83 84
O2 Zr1 Zr2 Zr1 3.9(4) 84 84
O2 Zr1 Zr2 Zr1 -3.9(4) 83 83
O2 Zr1 Zr2 Zr2 30.28(16) 83 12
O2 Zr1 Zr2 Zr2 -90.4(2) 84 12
O2 Zr1 Zr2 O3 -81.32(17) 83 .
O2 Zr1 Zr2 O3 81.32(17) 84 72
O2 Zr1 Zr2 O3 -158.0(2) 83 72
O2 Zr1 Zr2 O3 158.0(2) 84 .
O2 Zr1 Zr2 O4 38.0(11) 84 72
O2 Zr1 Zr2 O4 -158.7(9) 84 .
O2 Zr1 Zr2 O4 -38.0(11) 83 .
O2 Zr1 Zr2 O4 158.7(9) 83 72
N1 C4 C5 C2 178.0(6) . .
N1 C4 C5 C4 -2.0(6) . 46
C1 C1 C4 N1 0.3(7) 51 .
C1 C1 C4 C5 177.9(5) 51 .
C1 C4 C5 C2 0.8(8) . .
C1 C4 C5 C4 -179.2(8) . 46
C3 C6 C7 C2 -0.2(8) . .
C4 N1 C4 C1 -0.4(11) 51 .
C4 N1 C4 C5 -178.0(3) 51 .
C5 C2 C7 C6 -179.9(4) . .
C6 C3 C6 C7 0.1(4) 46 .
C6 C3 C8 O3 4.7(3) 46 46
C6 C3 C8 O3 -175.3(3) . 46
C6 C3 C8 O3 -175.3(3) 46 .
C6 C3 C8 O3 4.7(3) . .
C7 C2 C5 C4 -79.0(4) . .
C7 C2 C5 C4 101.0(4) . 46
C7 C2 C5 C4 -79.0(4) 46 46
C7 C2 C5 C4 101.0(4) 46 .
C7 C2 C7 C6 0.1(4) 46 .
Zr1 O2 Zr1 O1 -60.29(13) 84 .
Zr1 O2 Zr1 O1 60.29(13) 83 .
Zr1 O2 Zr1 O2 120.07(4) 83 84
Zr1 O2 Zr1 O2 -120.07(4) 84 83
Zr1 O2 Zr1 O2 0.5(2) 83 83
Zr1 O2 Zr1 O2 -0.5(2) 84 84
Zr1 O2 Zr1 Zr1 120.6(3) 83 84
Zr1 O2 Zr1 Zr1 -120.6(3) 84 83
Zr1 O2 Zr1 Zr2 121.8(3) 83 84
Zr1 O2 Zr1 Zr2 1.23(12) 84 84
Zr1 O2 Zr1 O3 -158.13(15) 83 72
Zr1 O2 Zr1 O3 81.29(17) 84 72
Zr1 O2 Zr1 O3 -81.29(17) 83 .
Zr1 O2 Zr1 O3 158.13(15) 84 .
Zr1 O2 Zr1 O4 -166.1(5) 84 .
Zr1 O2 Zr1 O4 166.1(5) 83 72
Zr1 O2 Zr1 O4 -45.5(6) 83 .
Zr1 O2 Zr1 O4 45.5(6) 84 72
Zr1 Zr1 Zr2 O1 64.3(6) 83 .
Zr1 Zr1 Zr2 O1 -64.3(6) 84 .
Zr1 Zr1 Zr2 O2 -3.9(4) 84 84
Zr1 Zr1 Zr2 O2 3.9(4) 83 83
Zr1 Zr1 Zr2 O2 115.7(6) 84 .
Zr1 Zr1 Zr2 O2 124.6(7) 83 84
Zr1 Zr1 Zr2 O2 -115.7(6) 83 .
Zr1 Zr1 Zr2 O2 -124.6(7) 84 83
Zr1 Zr1 Zr2 Zr1 128.5(11) 83 84
Zr1 Zr1 Zr2 Zr1 -128.5(11) 84 83
Zr1 Zr1 Zr2 Zr2 -94.3(6) 84 12
Zr1 Zr1 Zr2 Zr2 34.2(6) 83 12
Zr1 Zr1 Zr2 O3 154.1(6) 84 .
Zr1 Zr1 Zr2 O3 77.4(5) 84 72
Zr1 Zr1 Zr2 O3 -77.4(5) 83 .
Zr1 Zr1 Zr2 O3 -154.1(6) 83 72
Zr1 Zr1 Zr2 O4 162.6(5) 83 72
Zr1 Zr1 Zr2 O4 -34.1(15) 83 .
Zr1 Zr1 Zr2 O4 34.1(15) 84 72
Zr1 Zr1 Zr2 O4 -162.7(5) 84 .
Zr1 O3 C8 C3 -174.76(16) . .
Zr1 O3 C8 O3 5.24(16) . 46
Zr2 O2 Zr1 O1 61.52(15) 83 .
Zr2 O2 Zr1 O1 180.0(6) . .
Zr2 O2 Zr1 O1 -61.52(15) 84 .
Zr2 O2 Zr1 O2 121.30(12) 83 84
Zr2 O2 Zr1 O2 -121.30(12) 84 83
Zr2 O2 Zr1 O2 1.7(2) 83 83
Zr2 O2 Zr1 O2 -120.22(9) . 84
Zr2 O2 Zr1 O2 120.22(11) . 83
Zr2 O2 Zr1 O2 -1.7(2) 84 84
Zr2 O2 Zr1 Zr1 -121.8(3) 84 83
Zr2 O2 Zr1 Zr1 -119.71(15) . 84
Zr2 O2 Zr1 Zr1 -1.23(12) 84 84
Zr2 O2 Zr1 Zr1 1.23(12) 83 83
Zr2 O2 Zr1 Zr1 119.71(14) . 83
Zr2 O2 Zr1 Zr1 121.8(3) 83 84
Zr2 O2 Zr1 Zr2 -118.48(16) . 84
Zr2 O2 Zr1 Zr2 123.0(3) 83 84
Zr2 O2 Zr1 O3 -38.42(9) . 72
Zr2 O2 Zr1 O3 -80.06(16) 83 .
Zr2 O2 Zr1 O3 38.42(10) . .
Zr2 O2 Zr1 O3 80.06(16) 84 72
Zr2 O2 Zr1 O3 156.90(19) 84 .
Zr2 O2 Zr1 O3 -156.90(19) 83 72
Zr2 O2 Zr1 O4 -44.3(6) 83 .
Zr2 O2 Zr1 O4 44.3(6) 84 72
Zr2 O2 Zr1 O4 74.2(6) . .
Zr2 O2 Zr1 O4 -74.2(6) . 72
Zr2 O2 Zr1 O4 167.3(5) 83 72
Zr2 O2 Zr1 O4 -167.3(5) 84 .
Zr2 Zr1 Zr2 O1 -66.7(9) 84 .
Zr2 Zr1 Zr2 O2 -6.3(7) 84 84
Zr2 Zr1 Zr2 O2 -127.0(10) 84 83
Zr2 Zr1 Zr2 O2 113.3(9) 84 .
Zr2 Zr1 Zr2 Zr1 -2.4(3) 84 84
Zr2 Zr1 Zr2 Zr1 -130.9(14) 84 83
Zr2 Zr1 Zr2 Zr2 -96.7(9) 84 12
Zr2 Zr1 Zr2 O3 75.0(8) 84 72
Zr2 Zr1 Zr2 O3 151.7(9) 84 .
Zr2 Zr1 Zr2 O4 31.7(18) 84 72
Zr2 Zr1 Zr2 O4 -165.0(4) 84 .
Zr2 O3 C8 C3 174.0(3) . .
Zr2 O3 C8 O3 -6.0(3) . 46
O3 Zr1 Zr2 O1 141.67(9) . .
O3 Zr1 Zr2 O1 -141.67(9) 72 .
O3 Zr1 Zr2 O2 38.33(10) 72 .
O3 Zr1 Zr2 O2 -158.0(2) . 84
O3 Zr1 Zr2 O2 -38.33(9) . .
O3 Zr1 Zr2 O2 -81.32(17) 72 84
O3 Zr1 Zr2 O2 81.32(17) . 83
O3 Zr1 Zr2 O2 158.0(2) 72 83
O3 Zr1 Zr2 Zr1 77.4(5) . 83
O3 Zr1 Zr2 Zr1 -77.4(5) 72 84
O3 Zr1 Zr2 Zr1 154.1(6) 72 83
O3 Zr1 Zr2 Zr1 -154.1(6) . 84
O3 Zr1 Zr2 Zr2 -171.74(10) 72 12
O3 Zr1 Zr2 Zr2 111.60(8) . 12
O3 Zr1 Zr2 O3 -76.66(18) . 72
O3 Zr1 Zr2 O3 76.66(18) 72 .
O3 Zr1 Zr2 O4 -43.3(10) 72 72
O3 Zr1 Zr2 O4 119.9(9) 72 .
O3 Zr1 Zr2 O4 -120.0(9) . 72
O3 Zr1 Zr2 O4 43.3(10) . .
O4 Zr1 Zr2 O1 98.4(10) . .
O4 Zr1 Zr2 O1 -98.4(10) 72 .
O4 Zr1 Zr2 O2 158.7(9) . 84
O4 Zr1 Zr2 O2 38.0(11) . 83
O4 Zr1 Zr2 O2 -38.0(11) 72 84
O4 Zr1 Zr2 O2 81.6(10) 72 .
O4 Zr1 Zr2 O2 -158.7(9) 72 83
O4 Zr1 Zr2 O2 -81.6(10) . .
O4 Zr1 Zr2 Zr1 -34.1(15) 72 84
O4 Zr1 Zr2 Zr1 34.1(15) . 83
O4 Zr1 Zr2 Zr1 162.7(5) . 84
O4 Zr1 Zr2 Zr1 -162.6(5) 72 83
O4 Zr1 Zr2 Zr2 -128.4(10) 72 12
O4 Zr1 Zr2 Zr2 68.3(10) . 12
O4 Zr1 Zr2 O3 120.0(10) 72 .
O4 Zr1 Zr2 O3 -119.9(9) . 72
O4 Zr1 Zr2 O3 43.3(10) 72 72
O4 Zr1 Zr2 O3 -43.3(10) . .
O4 Zr1 Zr2 O4 -163(2) . 72
O4 Zr1 Zr2 O4 163(2) 72 .
C8 C3 C6 C7 -179.9(4) . .

loop_
_smtbx_masks_void_nr
_smtbx_masks_void_average_x
_smtbx_masks_void_average_y
_smtbx_masks_void_average_z
_smtbx_masks_void_volume
_smtbx_masks_void_count_electrons
1 0.104 -0.837 -0.492 46084.8 3688.4
